data_4505354
loop_
_publ_author_name
'van der Werff, Patricia M.'
'Batten, Stuart R.'
'Jensen, Paul'
'Moubaraki, Boujemaa'
'Murray, Keith S.'
'Cashion, John D.'

_publ_contact_author
;
    Dr. S.R. Batten
    School of Chemistry
    Monash University 3800
    AUSTRALIA
;
_publ_section_title
;
 Structure and Magnetism of 3D Anionic Metal Dicyanamide (MePh3P)[M(dca)3]
 (M = Fe, Co, Ni) and (EtPh3P)[M(dca)3] (M = Mn, Co, Ni) Networks
;
_journal_issue 3
_journal_name_full 'Crystal Growth &amp; Design'
_journal_page_first 503
_journal_paper_doi 10.1021/cg034258n
_journal_volume 4
_journal_year 2004
_chemical_formula_sum 'C25 H18 Co N9 P'
_chemical_formula_weight 534.38
_chemical_name_systematic
;
 Methyltriphenylphosphonium tris(dicyanamido)cobaltate(II)
;
_space_group_IT_number 19
_symmetry_cell_setting orthorhombic
_symmetry_space_group_name_Hall 'P 2ac 2ab'
_symmetry_space_group_name_H-M 'P 21 21 21'
_atom_sites_solution_hydrogens geom
_atom_sites_solution_primary direct
_atom_sites_solution_secondary difmap
_audit_creation_method SHELXL-97
_cell_angle_alpha 90.00
_cell_angle_beta 90.00
_cell_angle_gamma 90.00
_cell_formula_units_Z 8
_cell_length_a 13.8718(2)
_cell_length_b 16.9489(2)
_cell_length_c 20.7720(3)
_cell_measurement_temperature 123(2)
_cell_volume 4883.74(12)
_computing_cell_refinement 'Siemens XSCANS'
_computing_data_collection 'Siemens XSCANS'
_computing_data_reduction 'Siemens SHELXTL'
_computing_molecular_graphics 'Siemens SHELXTL'
_computing_publication_material 'Siemens SHELXTL'
_computing_structure_refinement 'SHELXL-97 (Sheldrick, 1997)'
_computing_structure_solution 'SHELXS-97 (Sheldrick, 1990)'
_diffrn_ambient_temperature 123(2)
_diffrn_measured_fraction_theta_full 0.975
_diffrn_measured_fraction_theta_max 0.975
_diffrn_measurement_method '\w scans'
_diffrn_radiation_monochromator graphite
_diffrn_radiation_source 'fine-focus sealed tube'
_diffrn_radiation_type MoK\a
_diffrn_radiation_wavelength 0.71073
_diffrn_reflns_av_R_equivalents 0.0521
_diffrn_reflns_av_sigmaI/netI 0.0591
_diffrn_reflns_limit_h_max 17
_diffrn_reflns_limit_h_min -19
_diffrn_reflns_limit_k_max 25
_diffrn_reflns_limit_k_min -25
_diffrn_reflns_limit_l_max 30
_diffrn_reflns_limit_l_min -30
_diffrn_reflns_number 76560
_diffrn_reflns_theta_full 32.06
_diffrn_reflns_theta_max 32.06
_diffrn_reflns_theta_min 2.40
_exptl_absorpt_coefficient_mu 0.802
_exptl_absorpt_correction_T_max 0.8620
_exptl_absorpt_correction_T_min 0.6645
_exptl_absorpt_correction_type face-indexed
_exptl_crystal_colour purple
_exptl_crystal_density_diffrn 1.454
_exptl_crystal_density_method 'not measured'
_exptl_crystal_description plate
_exptl_crystal_F_000 2184
_exptl_crystal_size_max 0.50
_exptl_crystal_size_mid 0.38
_exptl_crystal_size_min 0.18
_refine_diff_density_max 0.383
_refine_diff_density_min -0.351
_refine_diff_density_rms 0.074
_refine_ls_abs_structure_details 'Flack H D (1983), Acta Cryst. A39, 876-881'
_refine_ls_abs_structure_Flack -0.003(6)
_refine_ls_extinction_method none
_refine_ls_goodness_of_fit_ref 1.023
_refine_ls_hydrogen_treatment mixed
_refine_ls_matrix_type full
_refine_ls_number_parameters 649
_refine_ls_number_reflns 16521
_refine_ls_number_restraints 0
_refine_ls_restrained_S_all 1.023
_refine_ls_R_factor_all 0.0658
_refine_ls_R_factor_gt 0.0387
_refine_ls_shift/su_max 0.001
_refine_ls_shift/su_mean 0.000
_refine_ls_structure_factor_coef Fsqd
_refine_ls_weighting_details 'calc w=1/[\s^2^(Fo^2^)+(0.0202P)^2^+1.5621P] where P=(Fo^2^+2Fc^2^)/3'
_refine_ls_weighting_scheme calc
_refine_ls_wR_factor_gt 0.0609
_refine_ls_wR_factor_ref 0.0670
_reflns_number_gt 13171
_reflns_number_total 16521
_reflns_threshold_expression >2sigma(I)
_cod_data_source_file cg034258nsi20031223_013219.cif
_cod_data_source_block MeCo
_cod_depositor_comments
;
The following automatic conversions were performed:

'_symmetry_cell_setting' value 'Orthorhombic' changed to
'orthorhombic' according to
/home/saulius/struct/CIF-dictionaries/cif_core.dic dictionary named
'cif_core.dic' version 2.4.1 from 2010-06-29.

Automatic conversion script
Id: cif_fix_values 1715 2011-07-08 13:25:40Z adriana 
;
_cod_original_sg_symbol_H-M P2(1)2(1)2(1)
_cod_database_code 4505354

loop_
_symmetry_equiv_pos_as_xyz
'x, y, z'
'-x+1/2, -y, z+1/2'
'-x, y+1/2, -z+1/2'
'x+1/2, -y+1/2, -z'

loop_
_atom_site_label
_atom_site_type_symbol
_atom_site_fract_x
_atom_site_fract_y
_atom_site_fract_z
_atom_site_U_iso_or_equiv
_atom_site_adp_type
_atom_site_occupancy
_atom_site_symmetry_multiplicity
_atom_site_calc_flag
_atom_site_refinement_flags
Co1 Co -0.121661(16) 0.201710(13) 0.076078(10) 0.01276(5) Uani 1 1 d .
Co2 Co 0.036339(16) 0.201050(13) 0.415224(11) 0.01521(5) Uani 1 1 d .
N11 N -0.17174(11) 0.20764(10) 0.17182(7) 0.0209(3) Uani 1 1 d .
C11 C -0.19133(12) 0.21121(11) 0.22518(9) 0.0185(4) Uani 1 1 d .
N12 N -0.10228(12) 0.21431(10) 0.37269(8) 0.0261(4) Uani 1 1 d .
C12 C -0.15499(13) 0.21351(11) 0.33012(9) 0.0204(4) Uani 1 1 d .
N13 N -0.22156(12) 0.21329(12) 0.28531(8) 0.0344(5) Uani 1 1 d .
N21 N 0.01984(11) 0.18998(9) 0.11723(7) 0.0200(3) Uani 1 1 d .
C21 C 0.07155(12) 0.18454(9) 0.16063(9) 0.0156(3) Uani 1 1 d .
N22 N 0.09376(12) 0.19317(10) 0.32035(8) 0.0240(3) Uani 1 1 d .
C22 C 0.10968(13) 0.18749(10) 0.26620(9) 0.0190(4) Uani 1 1 d .
N23 N 0.13659(12) 0.17875(10) 0.20582(8) 0.0240(4) Uani 1 1 d .
N31 N -0.06562(11) 0.20206(10) -0.02045(7) 0.0213(3) Uani 1 1 d .
C31 C -0.00456(13) 0.23561(11) -0.04606(8) 0.0179(4) Uani 1 1 d .
N32 N 0.22928(11) 0.28526(8) -0.05252(7) 0.0178(3) Uani 1 1 d .
C32 C 0.14809(14) 0.27887(10) -0.06298(8) 0.0183(4) Uani 1 1 d .
N33 N 0.05720(12) 0.27585(11) -0.07969(9) 0.0352(4) Uani 1 1 d .
N41 N -0.09886(11) 0.32476(8) 0.07251(8) 0.0229(3) Uani 1 1 d .
C41 C -0.05762(14) 0.38198(10) 0.06200(9) 0.0194(4) Uani 1 1 d .
N42 N -0.01878(12) 0.57890(9) 0.07904(9) 0.0258(4) Uani 1 1 d .
C42 C -0.01671(13) 0.51338(10) 0.06583(9) 0.0181(4) Uani 1 1 d .
N43 N -0.00265(13) 0.44145(9) 0.04590(8) 0.0281(4) Uani 1 1 d .
N51 N 0.17633(12) 0.18800(10) 0.45557(8) 0.0278(4) Uani 1 1 d .
C51 C 0.25949(14) 0.18812(11) 0.45760(9) 0.0217(4) Uani 1 1 d .
N52 N 0.46675(11) 0.28484(9) 0.49111(7) 0.0217(3) Uani 1 1 d .
C52 C 0.40878(13) 0.23878(11) 0.47637(8) 0.0185(4) Uani 1 1 d .
N53 N 0.35342(12) 0.18113(9) 0.45740(8) 0.0261(4) Uani 1 1 d .
N61 N 0.06062(12) 0.32307(9) 0.41298(8) 0.0267(4) Uani 1 1 d .
C61 C 0.10402(14) 0.38062(10) 0.40954(9) 0.0212(4) Uani 1 1 d .
N62 N 0.13338(11) 0.57887(8) 0.42805(8) 0.0212(3) Uani 1 1 d .
C62 C 0.14069(13) 0.51267(10) 0.41801(9) 0.0194(4) Uani 1 1 d .
N63 N 0.16293(12) 0.43986(9) 0.40346(9) 0.0307(4) Uani 1 1 d .
P1 P 0.26248(3) 0.59846(3) 0.65851(2) 0.01527(9) Uani 1 1 d .
C111 C 0.36720(13) 0.56337(10) 0.69976(8) 0.0150(3) Uani 1 1 d .
C112 C 0.36460(13) 0.49232(10) 0.73346(9) 0.0190(4) Uani 1 1 d .
H11A H 0.3083 0.4604 0.7322 0.023 Uiso 1 1 calc R
C113 C 0.44383(14) 0.46831(11) 0.76870(9) 0.0229(4) Uani 1 1 d .
H11B H 0.4420 0.4199 0.7918 0.027 Uiso 1 1 calc R
C114 C 0.52534(14) 0.51445(12) 0.77036(9) 0.0238(4) Uani 1 1 d .
H11C H 0.5795 0.4978 0.7948 0.029 Uiso 1 1 calc R
C115 C 0.52911(14) 0.58520(12) 0.73656(10) 0.0262(4) Uani 1 1 d .
H11D H 0.5859 0.6164 0.7377 0.031 Uiso 1 1 calc R
C116 C 0.45039(13) 0.61002(11) 0.70143(9) 0.0213(4) Uani 1 1 d .
H11E H 0.4526 0.6585 0.6785 0.026 Uiso 1 1 calc R
C121 C 0.19348(13) 0.51631(11) 0.62916(8) 0.0184(4) Uani 1 1 d .
C122 C 0.09308(14) 0.51705(13) 0.63179(10) 0.0255(4) Uani 1 1 d .
H12A H 0.0602 0.5592 0.6525 0.031 Uiso 1 1 calc R
C123 C 0.04161(15) 0.45565(13) 0.60391(10) 0.0323(5) Uani 1 1 d .
H12B H -0.0268 0.4558 0.6055 0.039 Uiso 1 1 calc R
C124 C 0.08912(16) 0.39470(13) 0.57398(11) 0.0331(5) Uani 1 1 d .
H12C H 0.0534 0.3530 0.5550 0.040 Uiso 1 1 calc R
C125 C 0.18914(16) 0.39382(12) 0.57135(10) 0.0320(5) Uani 1 1 d .
H12D H 0.2215 0.3514 0.5508 0.038 Uiso 1 1 calc R
C126 C 0.24179(15) 0.45465(11) 0.59863(9) 0.0241(4) Uani 1 1 d .
H12E H 0.3102 0.4544 0.5966 0.029 Uiso 1 1 calc R
C131 C 0.19329(13) 0.65790(10) 0.71307(9) 0.0181(4) Uani 1 1 d .
C132 C 0.13345(16) 0.71725(12) 0.68954(10) 0.0303(5) Uani 1 1 d .
H13A H 0.1271 0.7250 0.6444 0.036 Uiso 1 1 calc R
C133 C 0.08325(17) 0.76491(13) 0.73197(11) 0.0360(5) Uani 1 1 d .
H13B H 0.0417 0.8049 0.7160 0.043 Uiso 1 1 calc R
C134 C 0.09335(16) 0.75447(13) 0.79743(11) 0.0331(5) Uani 1 1 d .
H13C H 0.0600 0.7882 0.8264 0.040 Uiso 1 1 calc R
C135 C 0.15217(16) 0.69483(13) 0.82125(10) 0.0314(5) Uani 1 1 d .
H13D H 0.1581 0.6872 0.8664 0.038 Uiso 1 1 calc R
C136 C 0.20190(15) 0.64666(11) 0.77922(9) 0.0231(4) Uani 1 1 d .
H13E H 0.2420 0.6058 0.7954 0.028 Uiso 1 1 calc R
C140 C 0.29525(14) 0.65626(11) 0.58993(9) 0.0214(4) Uani 1 1 d .
H14A H 0.3336 0.7017 0.6039 0.032 Uiso 1 1 calc R
H14B H 0.2368 0.6748 0.5682 0.032 Uiso 1 1 calc R
H14C H 0.3333 0.6239 0.5602 0.032 Uiso 1 1 calc R
P2 P 0.35949(3) -0.06247(3) 0.15828(2) 0.01761(9) Uani 1 1 d .
C211 C 0.47595(13) -0.01684(10) 0.15626(9) 0.0191(4) Uani 1 1 d .
C212 C 0.51042(14) 0.02489(11) 0.20938(9) 0.0218(4) Uani 1 1 d .
H21A H 0.4731 0.0277 0.2477 0.026 Uiso 1 1 calc R
C213 C 0.59913(14) 0.06220(11) 0.20622(10) 0.0244(4) Uani 1 1 d .
H21B H 0.6227 0.0910 0.2421 0.029 Uiso 1 1 calc R
C214 C 0.65315(14) 0.05715(11) 0.15027(10) 0.0244(4) Uani 1 1 d .
H21C H 0.7140 0.0827 0.1480 0.029 Uiso 1 1 calc R
C215 C 0.61953(15) 0.01530(12) 0.09775(10) 0.0275(4) Uani 1 1 d .
H21D H 0.6573 0.0125 0.0597 0.033 Uiso 1 1 calc R
C216 C 0.53113(14) -0.02252(11) 0.10034(9) 0.0232(4) Uani 1 1 d .
H21E H 0.5084 -0.0519 0.0645 0.028 Uiso 1 1 calc R
C221 C 0.27945(13) -0.01174(11) 0.10470(8) 0.0192(4) Uani 1 1 d .
C222 C 0.19161(14) -0.04742(12) 0.08829(10) 0.0270(4) Uani 1 1 d .
H22A H 0.1768 -0.0989 0.1034 0.032 Uiso 1 1 calc R
C223 C 0.12693(16) -0.00723(14) 0.05013(10) 0.0339(5) Uani 1 1 d .
H22B H 0.0675 -0.0313 0.0388 0.041 Uiso 1 1 calc R
C224 C 0.14789(16) 0.06777(14) 0.02827(10) 0.0345(5) Uani 1 1 d .
H22C H 0.1023 0.0954 0.0026 0.041 Uiso 1 1 calc R
C225 C 0.23447(16) 0.10273(13) 0.04343(10) 0.0310(5) Uani 1 1 d .
H22D H 0.2487 0.1541 0.0278 0.037 Uiso 1 1 calc R
C226 C 0.30120(14) 0.06301(11) 0.08153(9) 0.0244(4) Uani 1 1 d .
H22E H 0.3613 0.0869 0.0916 0.029 Uiso 1 1 calc R
C231 C 0.31441(13) -0.05367(11) 0.23892(9) 0.0183(4) Uani 1 1 d .
C232 C 0.32511(15) -0.11442(11) 0.28358(10) 0.0257(4) Uani 1 1 d .
H23A H 0.3513 -0.1638 0.2708 0.031 Uiso 1 1 calc R
C233 C 0.29724(16) -0.10220(13) 0.34648(10) 0.0319(5) Uani 1 1 d .
H23B H 0.3031 -0.1438 0.3769 0.038 Uiso 1 1 calc R
C234 C 0.26083(15) -0.03008(12) 0.36585(9) 0.0269(4) Uani 1 1 d .
H23C H 0.2432 -0.0221 0.4095 0.032 Uiso 1 1 calc R
C235 C 0.25006(15) 0.03043(13) 0.32188(9) 0.0270(4) Uani 1 1 d .
H23D H 0.2246 0.0798 0.3353 0.032 Uiso 1 1 calc R
C236 C 0.27649(13) 0.01897(12) 0.25812(9) 0.0222(4) Uani 1 1 d .
H23E H 0.2688 0.0603 0.2277 0.027 Uiso 1 1 calc R
C240 C 0.37015(16) -0.16328(11) 0.13336(10) 0.0262(4) Uani 1 1 d .
H24A H 0.4141 -0.1912 0.1625 0.039 Uiso 1 1 calc R
H24B H 0.3957 -0.1654 0.0894 0.039 Uiso 1 1 calc R
H24C H 0.3066 -0.1884 0.1346 0.039 Uiso 1 1 calc R

loop_
_atom_site_aniso_label
_atom_site_aniso_U_11
_atom_site_aniso_U_22
_atom_site_aniso_U_33
_atom_site_aniso_U_23
_atom_site_aniso_U_13
_atom_site_aniso_U_12
Co1 0.01375(11) 0.01028(9) 0.01425(10) 0.00054(9) -0.00014(9) -0.00043(9)
Co2 0.01774(12) 0.01101(10) 0.01687(11) -0.00051(10) -0.00071(9) -0.00124(9)
N11 0.0194(8) 0.0267(8) 0.0167(7) -0.0003(7) -0.0008(6) 0.0030(7)
C11 0.0132(9) 0.0212(9) 0.0211(9) -0.0003(7) -0.0030(7) 0.0044(7)
N12 0.0259(9) 0.0305(9) 0.0220(8) 0.0002(7) -0.0020(7) -0.0009(7)
C12 0.0200(9) 0.0242(10) 0.0168(8) -0.0005(7) 0.0049(7) 0.0059(7)
N13 0.0199(9) 0.0668(14) 0.0164(8) 0.0005(8) 0.0011(7) 0.0142(9)
N21 0.0181(8) 0.0209(8) 0.0209(7) -0.0007(6) -0.0002(6) 0.0015(6)
C21 0.0134(8) 0.0135(8) 0.0200(8) 0.0004(6) 0.0063(7) -0.0002(6)
N22 0.0260(9) 0.0245(8) 0.0213(8) -0.0007(7) 0.0000(7) -0.0002(7)
C22 0.0136(9) 0.0186(9) 0.0248(9) 0.0013(7) -0.0033(7) 0.0011(7)
N23 0.0148(8) 0.0376(10) 0.0196(8) 0.0008(7) -0.0015(7) 0.0033(7)
N31 0.0185(8) 0.0279(8) 0.0175(7) 0.0018(7) 0.0006(6) -0.0023(7)
C31 0.0166(9) 0.0224(9) 0.0147(8) 0.0018(7) -0.0037(7) 0.0011(7)
N32 0.0186(8) 0.0181(8) 0.0168(7) -0.0010(6) 0.0013(6) -0.0018(6)
C32 0.0210(10) 0.0186(8) 0.0154(8) 0.0033(6) 0.0021(7) -0.0022(7)
N33 0.0184(8) 0.0544(12) 0.0329(9) 0.0242(9) -0.0054(8) -0.0114(8)
N41 0.0260(9) 0.0139(7) 0.0288(9) -0.0008(6) -0.0037(7) -0.0001(6)
C41 0.0243(10) 0.0141(8) 0.0197(9) -0.0031(7) -0.0024(8) 0.0043(7)
N42 0.0284(9) 0.0154(7) 0.0336(9) 0.0012(7) 0.0036(8) 0.0005(6)
C42 0.0169(9) 0.0163(8) 0.0211(9) 0.0038(7) 0.0007(7) 0.0001(7)
N43 0.0356(10) 0.0140(7) 0.0347(10) -0.0028(7) 0.0123(8) -0.0032(7)
N51 0.0229(9) 0.0317(10) 0.0288(9) -0.0012(7) -0.0036(7) -0.0013(7)
C51 0.0245(11) 0.0208(9) 0.0198(9) 0.0021(7) -0.0022(8) 0.0005(8)
N52 0.0188(8) 0.0257(8) 0.0205(7) -0.0021(6) -0.0012(7) 0.0038(7)
C52 0.0181(10) 0.0231(9) 0.0144(8) 0.0026(7) 0.0028(7) 0.0086(8)
N53 0.0171(8) 0.0250(8) 0.0364(10) -0.0015(7) -0.0017(7) 0.0007(7)
N61 0.0351(10) 0.0166(7) 0.0283(9) -0.0026(7) 0.0052(8) -0.0022(7)
C61 0.0274(10) 0.0138(8) 0.0226(9) -0.0015(7) 0.0052(8) 0.0040(7)
N62 0.0198(8) 0.0130(7) 0.0309(9) 0.0009(6) 0.0044(7) -0.0008(6)
C62 0.0182(9) 0.0163(8) 0.0238(9) 0.0012(7) 0.0050(8) -0.0022(7)
N63 0.0278(9) 0.0132(7) 0.0512(12) -0.0039(7) 0.0164(8) -0.0019(7)
P1 0.0159(2) 0.0156(2) 0.0144(2) 0.00135(17) -0.00289(18) -0.00063(17)
C111 0.0142(9) 0.0176(8) 0.0133(7) 0.0007(6) -0.0022(7) 0.0016(7)
C112 0.0144(9) 0.0187(8) 0.0239(9) 0.0033(7) 0.0000(8) -0.0020(7)
C113 0.0227(10) 0.0207(9) 0.0252(10) 0.0077(8) -0.0006(8) 0.0038(7)
C114 0.0169(10) 0.0294(10) 0.0249(10) 0.0018(8) -0.0053(8) 0.0038(8)
C115 0.0185(10) 0.0267(10) 0.0334(11) 0.0024(8) -0.0063(9) -0.0047(8)
C116 0.0208(10) 0.0181(9) 0.0249(9) 0.0039(7) -0.0029(8) -0.0021(7)
C121 0.0193(10) 0.0204(9) 0.0154(8) 0.0007(7) -0.0036(7) -0.0031(7)
C122 0.0198(10) 0.0318(11) 0.0249(10) 0.0003(8) -0.0017(8) -0.0032(8)
C123 0.0200(10) 0.0447(13) 0.0321(11) 0.0011(9) -0.0049(9) -0.0123(10)
C124 0.0381(12) 0.0326(11) 0.0287(11) -0.0042(9) -0.0107(10) -0.0151(9)
C125 0.0387(12) 0.0261(10) 0.0312(12) -0.0074(9) -0.0065(10) -0.0021(9)
C126 0.0234(10) 0.0235(9) 0.0253(10) -0.0050(8) -0.0029(8) 0.0001(8)
C131 0.0171(9) 0.0173(8) 0.0199(9) -0.0035(7) -0.0026(7) -0.0006(7)
C132 0.0337(12) 0.0325(11) 0.0247(10) -0.0006(8) -0.0085(9) 0.0136(9)
C133 0.0386(13) 0.0313(11) 0.0381(13) -0.0028(10) -0.0068(11) 0.0153(10)
C134 0.0325(13) 0.0296(11) 0.0372(12) -0.0120(10) 0.0044(10) 0.0057(9)
C135 0.0409(12) 0.0313(11) 0.0221(9) -0.0045(9) 0.0045(9) 0.0015(10)
C136 0.0279(11) 0.0209(9) 0.0205(9) 0.0023(7) -0.0013(8) 0.0016(8)
C140 0.0248(10) 0.0222(9) 0.0171(9) 0.0063(7) -0.0037(8) -0.0028(7)
P2 0.0168(2) 0.0168(2) 0.0191(2) 0.00362(18) 0.00308(19) -0.00027(18)
C211 0.0160(9) 0.0190(8) 0.0223(9) 0.0056(7) 0.0024(8) -0.0007(7)
C212 0.0188(10) 0.0236(9) 0.0229(9) 0.0021(8) 0.0033(8) 0.0017(7)
C213 0.0200(10) 0.0206(9) 0.0325(11) 0.0017(8) -0.0015(8) 0.0009(8)
C214 0.0150(9) 0.0242(9) 0.0339(11) 0.0105(8) 0.0024(8) -0.0007(7)
C215 0.0209(10) 0.0354(11) 0.0263(10) 0.0095(8) 0.0058(9) 0.0023(9)
C216 0.0220(10) 0.0286(10) 0.0191(9) 0.0065(7) 0.0019(8) -0.0001(8)
C221 0.0184(10) 0.0227(9) 0.0164(8) -0.0011(7) 0.0031(7) 0.0026(7)
C222 0.0225(10) 0.0326(10) 0.0258(10) -0.0004(9) 0.0021(9) -0.0006(8)
C223 0.0211(11) 0.0526(14) 0.0280(10) -0.0094(10) -0.0024(9) 0.0051(10)
C224 0.0319(12) 0.0515(14) 0.0201(10) -0.0023(9) -0.0009(9) 0.0214(11)
C225 0.0383(13) 0.0322(11) 0.0226(10) 0.0062(9) 0.0038(9) 0.0117(10)
C226 0.0255(10) 0.0266(9) 0.0209(9) 0.0034(8) 0.0017(8) 0.0015(8)
C231 0.0134(9) 0.0207(9) 0.0208(9) 0.0037(7) 0.0019(7) -0.0007(7)
C232 0.0315(11) 0.0197(9) 0.0260(10) 0.0059(8) 0.0009(9) -0.0003(8)
C233 0.0407(13) 0.0312(11) 0.0238(10) 0.0139(9) 0.0001(10) -0.0032(10)
C234 0.0241(11) 0.0385(12) 0.0182(9) 0.0032(8) 0.0033(8) -0.0033(9)
C235 0.0222(10) 0.0337(11) 0.0252(10) -0.0002(8) 0.0014(8) 0.0079(9)
C236 0.0187(10) 0.0270(10) 0.0209(9) 0.0071(8) 0.0033(8) 0.0058(8)
C240 0.0274(11) 0.0198(9) 0.0314(11) 0.0003(8) 0.0077(9) 0.0006(8)

loop_
_atom_type_symbol
_atom_type_description
_atom_type_scat_dispersion_real
_atom_type_scat_dispersion_imag
_atom_type_scat_source
C C 0.0033 0.0016 'International Tables Vol C Tables 4.2.6.8 and 6.1.1.4'
H H 0.0000 0.0000 'International Tables Vol C Tables 4.2.6.8 and 6.1.1.4'
N N 0.0061 0.0033 'International Tables Vol C Tables 4.2.6.8 and 6.1.1.4'
P P 0.1023 0.0942 'International Tables Vol C Tables 4.2.6.8 and 6.1.1.4'
Co Co 0.3494 0.9721 'International Tables Vol C Tables 4.2.6.8 and 6.1.1.4'

loop_
_geom_angle_atom_site_label_1
_geom_angle_atom_site_label_2
_geom_angle_atom_site_label_3
_geom_angle
_geom_angle_site_symmetry_1
_geom_angle_site_symmetry_3
N62 Co1 N11 93.47(6) 3_545 .
N62 Co1 N41 173.97(6) 3_545 .
N11 Co1 N41 92.03(7) . .
N62 Co1 N32 91.05(6) 3_545 4_455
N11 Co1 N32 83.81(6) . 4_455
N41 Co1 N32 92.00(6) . 4_455
N62 Co1 N21 89.73(6) 3_545 .
N11 Co1 N21 86.00(6) . .
N41 Co1 N21 88.20(6) . .
N32 Co1 N21 169.81(6) 4_455 .
N62 Co1 N31 89.58(6) 3_545 .
N11 Co1 N31 176.52(7) . .
N41 Co1 N31 84.86(7) . .
N32 Co1 N31 97.82(6) 4_455 .
N21 Co1 N31 92.34(6) . .
N42 Co2 N61 176.77(7) 3_545 .
N42 Co2 N51 88.91(7) 3_545 .
N61 Co2 N51 87.97(7) . .
N42 Co2 N12 91.32(7) 3_545 .
N61 Co2 N12 91.82(7) . .
N51 Co2 N12 178.67(7) . .
N42 Co2 N22 91.96(7) 3_545 .
N61 Co2 N22 88.92(7) . .
N51 Co2 N22 90.95(6) . .
N12 Co2 N22 87.73(6) . .
N42 Co2 N52 90.36(6) 3_545 4_456
N61 Co2 N52 89.01(6) . 4_456
N51 Co2 N52 93.66(6) . 4_456
N12 Co2 N52 87.65(6) . 4_456
N22 Co2 N52 174.88(6) . 4_456
C11 N11 Co1 174.52(15) . .
N11 C11 N13 175.0(2) . .
C12 N12 Co2 153.44(15) . .
N12 C12 N13 174.8(2) . .
C12 N13 C11 116.66(16) . .
C21 N21 Co1 152.14(14) . .
N21 C21 N23 174.66(19) . .
C22 N22 Co2 169.06(15) . .
N22 C22 N23 174.3(2) . .
C21 N23 C22 118.72(16) . .
C31 N31 Co1 134.31(14) . .
N31 C31 N33 173.59(19) . .
C32 N32 Co1 155.89(14) . 4
N32 C32 N33 174.53(19) . .
C31 N33 C32 120.88(17) . .
C41 N41 Co1 156.48(15) . .
N41 C41 N43 172.5(2) . .
C42 N42 Co2 168.20(17) . 3
N42 C42 N43 171.3(2) . .
C42 N43 C41 123.58(17) . .
C51 N51 Co2 157.94(16) . .
N51 C51 N53 174.2(2) . .
C52 N52 Co2 127.87(14) . 4_556
N52 C52 N53 172.26(19) . .
C52 N53 C51 121.18(17) . .
C61 N61 Co2 157.47(16) . .
N61 C61 N63 172.3(2) . .
C62 N62 Co1 167.13(16) . 3
N62 C62 N63 170.9(2) . .
C61 N63 C62 123.91(17) . .
C140 P1 C111 110.94(9) . .
C140 P1 C131 109.36(9) . .
C111 P1 C131 108.58(8) . .
C140 P1 C121 106.84(9) . .
C111 P1 C121 109.74(8) . .
C131 P1 C121 111.38(9) . .
C112 C111 C116 119.82(16) . .
C112 C111 P1 120.47(14) . .
C116 C111 P1 119.60(13) . .
C113 C112 C111 120.00(17) . .
C114 C113 C112 119.99(18) . .
C113 C114 C115 120.57(18) . .
C116 C115 C114 120.03(19) . .
C115 C116 C111 119.59(17) . .
C122 C121 C126 120.33(18) . .
C122 C121 P1 120.80(15) . .
C126 C121 P1 118.64(15) . .
C123 C122 C121 119.4(2) . .
C124 C123 C122 120.36(19) . .
C123 C124 C125 120.35(19) . .
C126 C125 C124 120.2(2) . .
C125 C126 C121 119.39(19) . .
C136 C131 C132 119.75(18) . .
C136 C131 P1 120.03(14) . .
C132 C131 P1 120.17(15) . .
C133 C132 C131 119.87(19) . .
C134 C133 C132 120.2(2) . .
C133 C134 C135 120.3(2) . .
C136 C135 C134 119.89(19) . .
C135 C136 C131 120.04(18) . .
C240 P2 C211 109.29(9) . .
C240 P2 C221 109.23(10) . .
C211 P2 C221 109.70(8) . .
C240 P2 C231 112.20(9) . .
C211 P2 C231 107.48(9) . .
C221 P2 C231 108.91(8) . .
C216 C211 C212 120.38(17) . .
C216 C211 P2 118.99(14) . .
C212 C211 P2 120.62(14) . .
C213 C212 C211 119.90(18) . .
C212 C213 C214 119.47(19) . .
C215 C214 C213 120.76(18) . .
C214 C215 C216 120.37(18) . .
C215 C216 C211 119.11(18) . .
C226 C221 C222 119.88(18) . .
C226 C221 P2 121.23(15) . .
C222 C221 P2 118.84(15) . .
C223 C222 C221 119.5(2) . .
C222 C223 C224 120.5(2) . .
C225 C224 C223 120.3(2) . .
C224 C225 C226 120.2(2) . .
C221 C226 C225 119.60(19) . .
C232 C231 C236 120.07(17) . .
C232 C231 P2 121.53(15) . .
C236 C231 P2 118.10(14) . .
C233 C232 C231 119.35(19) . .
C232 C233 C234 120.74(19) . .
C235 C234 C233 120.24(18) . .
C234 C235 C236 119.90(19) . .
C235 C236 C231 119.68(18) . .

loop_
_geom_bond_atom_site_label_1
_geom_bond_atom_site_label_2
_geom_bond_distance
_geom_bond_site_symmetry_2
Co1 N62 2.0902(14) 3_545
Co1 N11 2.1090(15) .
Co1 N41 2.1107(15) .
Co1 N32 2.1362(15) 4_455
Co1 N21 2.1501(15) .
Co1 N31 2.1506(15) .
Co2 N42 2.0879(15) 3_545
Co2 N61 2.0959(15) .
Co2 N51 2.1266(17) .
Co2 N12 2.1280(17) .
Co2 N22 2.1297(16) .
Co2 N52 2.1852(15) 4_456
N11 C11 1.143(2) .
C11 N13 1.318(2) .
N12 C12 1.148(2) .
C12 N13 1.311(2) .
N21 C21 1.156(2) .
C21 N23 1.306(2) .
N22 C22 1.150(2) .
C22 N23 1.317(2) .
N31 C31 1.150(2) .
C31 N33 1.299(2) .
N32 C32 1.152(2) .
N32 Co1 2.1364(15) 4
C32 N33 1.309(2) .
N41 C41 1.147(2) .
C41 N43 1.307(2) .
N42 C42 1.144(2) .
N42 Co2 2.0879(15) 3
C42 N43 1.302(2) .
N51 C51 1.154(3) .
C51 N53 1.308(2) .
N52 C52 1.162(2) .
N52 Co2 2.1852(15) 4_556
C52 N53 1.304(2) .
N61 C61 1.149(2) .
C61 N63 1.301(2) .
N62 C62 1.146(2) .
N62 Co1 2.0902(14) 3
C62 N63 1.307(2) .
P1 C140 1.7879(18) .
P1 C111 1.7883(18) .
P1 C131 1.7945(18) .
P1 C121 1.7963(18) .
C111 C112 1.393(2) .
C111 C116 1.399(3) .
C112 C113 1.382(3) .
C113 C114 1.375(3) .
C114 C115 1.390(3) .
C115 C116 1.379(3) .
C121 C122 1.394(3) .
C121 C126 1.394(3) .
C122 C123 1.389(3) .
C123 C124 1.374(3) .
C124 C125 1.389(3) .
C125 C126 1.385(3) .
C131 C136 1.392(3) .
C131 C132 1.393(3) .
C132 C133 1.384(3) .
C133 C134 1.378(3) .
C134 C135 1.390(3) .
C135 C136 1.380(3) .
P2 C240 1.7915(19) .
P2 C211 1.7915(18) .
P2 C221 1.7919(19) .
P2 C231 1.7940(19) .
C211 C216 1.394(3) .
C211 C212 1.395(3) .
C212 C213 1.385(3) .
C213 C214 1.385(3) .
C214 C215 1.382(3) .
C215 C216 1.385(3) .
C221 C226 1.388(3) .
C221 C222 1.402(3) .
C222 C223 1.378(3) .
C223 C224 1.381(3) .
C224 C225 1.376(3) .
C225 C226 1.392(3) .
C231 C232 1.394(3) .
C231 C236 1.397(3) .
C232 C233 1.378(3) .
C233 C234 1.382(3) .
C234 C235 1.381(3) .
C235 C236 1.388(3) .
